data_7045967
loop_
_publ_author_name
'Jia, Jiage'
'Ma, Pengtao'
'Zhang, Panpan'
'Zhang, Dongdi'
'Zhang, Chao'
'Niu, Jingyang'
'Wang, Jingping'

_publ_section_title
;
 Immobilization of carbonyl rhenium tripods on the surface of a
 trinickel-substituted Dawson-type polyoxotungstate.
;
_journal_issue 18
_journal_name_full 'Dalton transactions (Cambridge, England : 2003)'
_journal_page_first 6288
_journal_page_last 6292
_journal_paper_doi 10.1039/c8dt00138c
_journal_volume 47
_journal_year 2018
_chemical_formula_moiety 'C9 Ni3 O71 P2 Re3 W15, 20(O)'
_chemical_formula_sum 'C9 H46 Ni3 O91 P2 Re3 W15'
_chemical_formula_weight 5164.88
_space_group_crystal_system monoclinic
_space_group_IT_number 11
_space_group_name_Hall '-P 2yb'
_space_group_name_H-M_alt 'P 1 21/m 1'
_symmetry_space_group_name_Hall '-P 2yb'
_symmetry_space_group_name_H-M 'P 1 21/m 1'
_atom_sites_solution_primary direct
_audit_creation_date 2017-02-25
_audit_creation_method
;
Olex2 1.2-beta
(compiled 2015.01.26 svn.r3150 for OlexSys, GUI svn.r4998)
;
_audit_update_record
;
2017-08-07 deposited with the CCDC.
2018-04-02 downloaded from the CCDC.
;
_cell_angle_alpha 90
_cell_angle_beta 91.1100(10)
_cell_angle_gamma 90
_cell_formula_units_Z 2
_cell_length_a 14.5956(7)
_cell_length_b 22.3215(11)
_cell_length_c 14.8504(7)
_cell_measurement_reflns_used 6125
_cell_measurement_temperature 296(2)
_cell_measurement_theta_max 28.26
_cell_measurement_theta_min 2.18
_cell_volume 4837.3(4)
_computing_molecular_graphics 'Olex2 (Dolomanov et al., 2009)'
_computing_publication_material 'Olex2 (Dolomanov et al., 2009)'
_computing_structure_refinement 'ShelXL-2014/7 (Sheldrick, 2008)'
_computing_structure_solution 'ShelXS-1997 (Sheldrick, 2008)'
_diffrn_ambient_temperature 296.15
_diffrn_measured_fraction_theta_full 0.994
_diffrn_measured_fraction_theta_max 0.994
_diffrn_measurement_device_type 'Bruker APEX-II CCD'
_diffrn_measurement_method '\f and \w scans'
_diffrn_radiation_monochromator graphite
_diffrn_radiation_type MoK\a
_diffrn_radiation_wavelength 0.71073
_diffrn_reflns_av_R_equivalents 0.0463
_diffrn_reflns_av_unetI/netI 0.0549
_diffrn_reflns_Laue_measured_fraction_full 0.994
_diffrn_reflns_Laue_measured_fraction_max 0.994
_diffrn_reflns_limit_h_max 17
_diffrn_reflns_limit_h_min -17
_diffrn_reflns_limit_k_max 26
_diffrn_reflns_limit_k_min -26
_diffrn_reflns_limit_l_max 15
_diffrn_reflns_limit_l_min -17
_diffrn_reflns_number 25112
_diffrn_reflns_point_group_measured_fraction_full 0.994
_diffrn_reflns_point_group_measured_fraction_max 0.994
_diffrn_reflns_theta_full 25.099
_diffrn_reflns_theta_max 25.099
_diffrn_reflns_theta_min 1.825
_diffrn_standards_number 0
_exptl_absorpt_coefficient_mu 22.199
_exptl_absorpt_correction_T_max 0.7457
_exptl_absorpt_correction_T_min 0.2740
_exptl_absorpt_correction_type multi-scan
_exptl_absorpt_process_details
;
SADABS-2008/1 (Bruker,2008) was used for absorption correction.
wR2(int) was 0.1608 before and 0.0521 after correction.
The Ratio of minimum to maximum transmission is 0.3674.
The \l/2 correction factor is 0.0015.
;
_exptl_crystal_colour orange
_exptl_crystal_colour_primary orange
_exptl_crystal_density_diffrn 3.546
_exptl_crystal_description block
_exptl_crystal_F_000 4554
_exptl_crystal_size_max 0.36
_exptl_crystal_size_mid 0.15
_exptl_crystal_size_min 0.13
_refine_diff_density_max 2.938
_refine_diff_density_min -1.567
_refine_diff_density_rms 0.333
_refine_ls_extinction_method none
_refine_ls_goodness_of_fit_ref 1.016
_refine_ls_hydrogen_treatment undef
_refine_ls_matrix_type full
_refine_ls_number_parameters 334
_refine_ls_number_reflns 8806
_refine_ls_number_restraints 6
_refine_ls_restrained_S_all 1.015
_refine_ls_R_factor_all 0.0588
_refine_ls_R_factor_gt 0.0406
_refine_ls_shift/su_max 0.001
_refine_ls_shift/su_mean 0.000
_refine_ls_structure_factor_coef Fsqd
_refine_ls_weighting_details 'w=1/[\s^2^(Fo^2^)+(0.0456P)^2^+79.4605P] where P=(Fo^2^+2Fc^2^)/3'
_refine_ls_weighting_scheme calc
_refine_ls_wR_factor_gt 0.0994
_refine_ls_wR_factor_ref 0.1100
_reflns_Friedel_coverage 0.000
_reflns_number_gt 6786
_reflns_number_total 8806
_reflns_threshold_expression 'I > 2\s(I)'
_cod_data_source_file c8dt00138c2.cif
_cod_data_source_block njy1
_cod_depositor_comments 'Adding full bibliography for 7045967.cif.'
_cod_database_code 7045967
_shelx_space_group_comment
;
The symmetry employed for this shelxl refinement is uniquely defined
by the following loop, which should always be used as a source of
symmetry information in preference to the above space-group names.
They are only intended as comments.
;
_shelx_estimated_absorpt_t_max 0.160
_shelx_estimated_absorpt_t_min 0.046
_olex2_refinement_description
;
1. Uiso/Uaniso restraints and constraints
Uanis(P2) \\sim Ueq: with sigma of 0.01 and sigma for terminal atoms of 0.02
2. Others
 Fixed Sof: O1W(0.5) O1BW(0.5)
;
_shelx_shelxl_version_number 2014/7
_olex2_submission_special_instructions 'No special instructions were received'

loop_
_space_group_symop_operation_xyz
'x, y, z'
'-x, y+1/2, -z'
'-x, -y, -z'
'x, -y-1/2, z'

loop_
_atom_site_label
_atom_site_type_symbol
_atom_site_fract_x
_atom_site_fract_y
_atom_site_fract_z
_atom_site_U_iso_or_equiv
_atom_site_adp_type
_atom_site_occupancy
_atom_site_site_symmetry_order
_atom_site_calc_flag
_atom_site_refinement_flags_posn
_atom_site_refinement_flags_adp
_atom_site_refinement_flags_occupancy
_atom_site_disorder_assembly
_atom_site_disorder_group
W1 W 0.76608(3) 0.67489(2) 0.47828(4) 0.02030(14) Uani 1 1 d . . . . .
W2 W 0.74642(3) 0.59312(2) 0.26633(4) 0.02135(14) Uani 1 1 d . . . . .
W3 W 0.48830(3) 0.59260(2) 0.28456(4) 0.02209(14) Uani 1 1 d . . . . .
W4 W 0.72644(3) 0.66828(2) 0.07075(4) 0.02129(14) Uani 1 1 d . . . . .
W5 W 0.46796(3) 0.66706(3) 0.09021(4) 0.02224(14) Uani 1 1 d . . . . .
W6 W 0.50864(3) 0.67486(2) 0.50011(4) 0.02094(14) Uani 1 1 d . . . . .
W7 W 0.26683(5) 0.7500 0.17737(6) 0.0257(2) Uani 1 2 d S T P . .
W8 W 0.28673(4) 0.67380(3) 0.37419(4) 0.02475(15) Uani 1 1 d . . . . .
P1 P 0.7585(3) 0.7500 0.2710(3) 0.0157(10) Uani 1 2 d S T P . .
P2 P 0.4778(3) 0.7500 0.2927(3) 0.0148(10) Uani 1 2 d S TU P . .
Ni1 Ni 0.95505(15) 0.7500 0.37694(17) 0.0192(5) Uani 1 2 d S T P . .
Ni2 Ni 0.93699(11) 0.67936(7) 0.19629(12) 0.0200(4) Uani 1 1 d . . . . .
Re1 Re 0.96043(4) 0.60518(2) 0.38575(4) 0.02462(15) Uani 1 1 d . . . . .
Re2 Re 0.92605(5) 0.7500 0.00427(6) 0.0268(2) Uani 1 2 d S T P . .
O1 O 0.7342(7) 0.7500 0.3712(8) 0.013(2) Uiso 1 2 d S T P . .
O2 O 0.8667(6) 0.6164(4) 0.2696(6) 0.022(2) Uiso 1 1 d . . . . .
O3 O 0.7258(6) 0.6212(4) 0.3861(6) 0.022(2) Uiso 1 1 d . . . . .
O4 O 0.8806(6) 0.6809(4) 0.4299(6) 0.022(2) Uiso 1 1 d . . . . .
O5 O 0.6102(6) 0.5900(4) 0.2570(6) 0.024(2) Uiso 1 1 d . . . . .
O6 O 0.8468(6) 0.6874(4) 0.0862(6) 0.025(2) Uiso 1 1 d . . . . .
O7 O 0.5173(7) 0.7500 0.3879(8) 0.014(3) Uiso 1 2 d S T P . .
O8 O 0.7419(6) 0.5953(4) 0.1368(6) 0.022(2) Uiso 1 1 d . . . . .
O9 O 0.5914(6) 0.6556(4) 0.0848(6) 0.025(2) Uiso 1 1 d . . . . .
O10 O 0.7809(8) 0.7500 0.5396(9) 0.022(3) Uiso 1 2 d S T P . .
O11 O 0.4931(8) 0.7500 0.5618(9) 0.024(3) Uiso 1 2 d S T P . .
O12 O 0.8655(8) 0.7500 0.2637(8) 0.019(3) Uiso 1 2 d S T P . .
O13 O 1.0162(6) 0.6799(4) 0.3108(6) 0.020(2) Uiso 1 1 d . . . . .
O14 O 0.7888(6) 0.6256(4) 0.5638(7) 0.032(2) Uiso 1 1 d . . . . .
O15 O 0.3640(6) 0.6218(4) 0.3117(6) 0.028(2) Uiso 1 1 d . . . . .
O16 O 0.6917(8) 0.7500 0.0506(9) 0.023(3) Uiso 1 2 d S T P . .
O17 O 0.2409(9) 0.7500 0.4169(9) 0.026(3) Uiso 1 2 d S T P . .
O18 O 0.9946(8) 0.7500 0.1329(9) 0.022(3) Uiso 1 2 d S T P . .
O19 O 0.4335(7) 0.6401(5) -0.0134(7) 0.036(3) Uiso 1 1 d . . . . .
O20 O 0.7202(6) 0.8065(4) 0.2241(6) 0.0180(19) Uiso 1 1 d . . . . .
O21 O 0.6342(6) 0.6833(4) 0.5018(6) 0.022(2) Uiso 1 1 d . . . . .
O22 O 0.4828(9) 0.7500 0.0682(9) 0.026(3) Uiso 1 2 d S T P . .
O23 O 0.5038(6) 0.8064(4) 0.2422(6) 0.0194(19) Uiso 1 1 d . . . . .
O24 O 0.3698(8) 0.7500 0.3013(8) 0.017(3) Uiso 1 2 d S T P . .
O25 O 0.3446(6) 0.8083(4) 0.1307(6) 0.025(2) Uiso 1 1 d . . . . .
O26 O 0.4508(6) 0.5959(4) 0.1600(6) 0.028(2) Uiso 1 1 d . . . . .
O27 O 0.4947(7) 0.6268(5) 0.5890(7) 0.035(2) Uiso 1 1 d . . . . .
O28 O 0.4688(7) 0.5175(4) 0.3049(7) 0.032(2) Uiso 1 1 d . . . . .
O29 O 0.7273(7) 0.6420(4) -0.0374(7) 0.033(2) Uiso 1 1 d . . . . .
O30 O 0.2126(7) 0.6251(5) 0.4241(7) 0.039(3) Uiso 1 1 d . . . . .
O31 O 0.1772(10) 0.7500 0.0994(10) 0.038(4) Uiso 1 2 d S T P . .
O32 O 0.2217(7) 0.8086(4) 0.2633(7) 0.033(2) Uiso 1 1 d . . . . .
O33 O 0.7585(7) 0.5170(4) 0.2839(7) 0.033(2) Uiso 1 1 d . . . . .
O34 O 0.3791(6) 0.6797(4) 0.4641(6) 0.023(2) Uiso 1 1 d . . . . .
O35 O 0.5179(6) 0.6207(4) 0.4032(6) 0.024(2) Uiso 1 1 d . . . . .
O36 O 1.0509(10) 0.7500 0.4808(10) 0.039(4) Uiso 1 2 d S T P . .
O37 O 1.0225(6) 0.6096(4) 0.1291(6) 0.0174(19) Uiso 1 1 d . . . . .
O38 O 1.0723(8) 0.6116(5) 0.5583(8) 0.048(3) Uiso 1 1 d . . . . .
O39 O 0.8541(8) 0.5065(5) 0.4797(8) 0.048(3) Uiso 1 1 d . . . . .
O40 O 1.0839(9) 0.5074(6) 0.3131(9) 0.062(4) Uiso 1 1 d . . . . .
O41 O 0.8084(14) 0.7500 -0.1654(14) 0.070(6) Uiso 1 2 d S T P . .
O42 O 1.0429(11) 0.8428(8) -0.0871(11) 0.089(5) Uiso 1 1 d . . . . .
C1 C 0.8966(10) 0.5455(7) 0.4450(11) 0.035(4) Uiso 1 1 d . . . . .
C2 C 1.0336(10) 0.6074(7) 0.4911(11) 0.033(4) Uiso 1 1 d . . . . .
C3 C 1.0352(11) 0.5456(8) 0.3398(11) 0.041(4) Uiso 1 1 d . . . . .
C4 C 0.9981(12) 0.8059(8) -0.0521(12) 0.048(4) Uiso 1 1 d . . . . .
C5 C 0.8542(16) 0.7500 -0.1003(17) 0.040(6) Uiso 1 2 d S T P . .
O1W O 0.378(3) 0.4880(17) 0.533(3) 0.097(13) Uiso 0.5 1 d . . . A 1
O1BW O 0.418(2) 0.4969(14) 0.511(2) 0.065(8) Uiso 0.5 1 d . . . B 2
O2W O 0.9341(15) 0.6369(10) 0.7148(15) 0.134(7) Uiso 1 1 d . . . . .
O3W O 0.204(2) 0.9149(14) 0.139(2) 0.200(12) Uiso 1 1 d . . . . .
O4W O 0.2851(15) 0.5919(10) 0.6023(15) 0.129(7) Uiso 1 1 d . . . . .
O5W O 0.6540(19) 0.7500 0.6927(19) 0.114(9) Uiso 1 2 d S T P . .
O6W O 0.6114(19) 0.4975(13) 0.0820(19) 0.181(11) Uiso 1 1 d . . . . .
O7W O 0.283(2) 0.7500 0.623(2) 0.157(13) Uiso 1 2 d S T P . .
O8W O 1.105(2) 0.5710(16) 0.757(2) 0.224(14) Uiso 1 1 d . . . . .
O9W O 0.407(2) 0.4739(14) 0.091(2) 0.196(12) Uiso 1 1 d . . . . .
O10W O 0.2827(14) 0.4916(9) 0.3650(13) 0.114(6) Uiso 1 1 d . . . . .
O11W O -0.006(2) 0.7500 0.663(2) 0.119(9) Uiso 1 2 d S T P . .
O12W O 0.581(2) 0.7500 0.881(2) 0.153(12) Uiso 1 2 d S T P . .

loop_
_atom_site_aniso_label
_atom_site_aniso_U_11
_atom_site_aniso_U_22
_atom_site_aniso_U_33
_atom_site_aniso_U_23
_atom_site_aniso_U_13
_atom_site_aniso_U_12
W1 0.0140(3) 0.0238(3) 0.0231(3) 0.0047(2) 0.0006(2) 0.0013(2)
W2 0.0150(3) 0.0178(3) 0.0312(3) -0.0010(2) 0.0013(2) 0.0005(2)
W3 0.0143(3) 0.0210(3) 0.0311(3) -0.0015(2) 0.0022(2) -0.0035(2)
W4 0.0135(3) 0.0286(3) 0.0218(3) -0.0056(2) 0.0016(2) -0.0011(2)
W5 0.0127(3) 0.0305(3) 0.0235(3) -0.0055(2) -0.0007(2) -0.0027(2)
W6 0.0141(3) 0.0264(3) 0.0224(3) 0.0038(2) 0.0025(2) -0.0013(2)
W7 0.0107(4) 0.0394(5) 0.0269(5) 0.000 -0.0003(3) 0.000
W8 0.0125(3) 0.0324(3) 0.0295(3) 0.0015(3) 0.0031(2) -0.0033(2)
P1 0.014(2) 0.016(2) 0.018(3) 0.000 0.0016(19) 0.000
P2 0.008(2) 0.019(2) 0.017(3) 0.000 -0.0008(18) 0.000
Ni1 0.0114(11) 0.0214(13) 0.0246(14) 0.000 -0.0018(10) 0.000
Ni2 0.0123(8) 0.0236(9) 0.0243(10) -0.0006(7) 0.0001(7) 0.0006(7)
Re1 0.0165(3) 0.0248(3) 0.0325(4) 0.0038(2) -0.0003(2) 0.0053(2)
Re2 0.0160(4) 0.0415(5) 0.0231(5) 0.000 0.0044(3) 0.000

loop_
_atom_type_symbol
_atom_type_description
_atom_type_scat_dispersion_real
_atom_type_scat_dispersion_imag
_atom_type_scat_source
C C 0.0033 0.0016 'International Tables Vol C Tables 4.2.6.8 and 6.1.1.4'
H H 0.0000 0.0000 'International Tables Vol C Tables 4.2.6.8 and 6.1.1.4'
O O 0.0106 0.0060 'International Tables Vol C Tables 4.2.6.8 and 6.1.1.4'
P P 0.1023 0.0942 'International Tables Vol C Tables 4.2.6.8 and 6.1.1.4'
Re Re -1.0185 7.2310 'International Tables Vol C Tables 4.2.6.8 and 6.1.1.4'
W W -0.8490 6.8722 'International Tables Vol C Tables 4.2.6.8 and 6.1.1.4'
Ni Ni 0.3393 1.1124 'International Tables Vol C Tables 4.2.6.8 and 6.1.1.4'

loop_
_geom_angle_atom_site_label_1
_geom_angle_atom_site_label_2
_geom_angle_atom_site_label_3
_geom_angle
_geom_angle_site_symmetry_1
_geom_angle_site_symmetry_3
O3 W1 O1 84.8(3) . .
O3 W1 O10 157.2(4) . .
O3 W1 O21 84.2(4) . .
O4 W1 O1 81.5(4) . .
O4 W1 O3 92.0(4) . .
O4 W1 O10 91.5(5) . .
O4 W1 O21 163.9(4) . .
O10 W1 O1 73.5(4) . .
O10 W1 O21 86.2(4) . .
O14 W1 O1 174.5(4) . .
O14 W1 O3 100.5(4) . .
O14 W1 O4 100.0(4) . .
O14 W1 O10 101.1(5) . .
O14 W1 O21 96.1(4) . .
O21 W1 O1 82.6(4) . .
O2 W2 O3 92.9(4) . .
O2 W2 O5 165.4(4) . .
O2 W2 O8 91.9(4) . .
O2 W2 O20 83.6(3) . 4_575
O3 W2 O5 84.4(4) . .
O3 W2 O8 156.5(4) . .
O3 W2 O20 84.7(3) . 4_575
O5 W2 O20 81.8(3) . 4_575
O8 W2 O5 85.2(4) . .
O8 W2 O20 73.0(3) . 4_575
O33 W2 O2 100.3(4) . .
O33 W2 O3 101.5(4) . .
O33 W2 O5 94.3(4) . .
O33 W2 O8 100.2(4) . .
O33 W2 O20 172.4(4) . 4_575
O5 W3 O15 162.6(4) . .
O5 W3 O23 82.7(3) . 4_575
O5 W3 O26 92.6(4) . .
O5 W3 O35 90.8(4) . .
O15 W3 O23 80.3(3) . 4_575
O26 W3 O15 86.4(4) . .
O26 W3 O23 74.5(3) . 4_575
O28 W3 O5 99.9(4) . .
O28 W3 O15 97.4(4) . .
O28 W3 O23 173.4(4) . 4_575
O28 W3 O26 99.3(4) . .
O28 W3 O35 101.1(4) . .
O35 W3 O15 84.0(4) . .
O35 W3 O23 84.9(3) . 4_575
O35 W3 O26 158.5(4) . .
O6 W4 O8 91.8(4) . .
O6 W4 O9 165.7(4) . .
O6 W4 O16 92.8(5) . .
O6 W4 O20 82.9(4) . 4_575
O8 W4 O9 86.2(4) . .
O8 W4 O16 156.9(5) . .
O8 W4 O20 73.4(3) . 4_575
O9 W4 O20 82.9(3) . 4_575
O16 W4 O9 83.8(4) . .
O16 W4 O20 84.7(4) . 4_575
O29 W4 O6 100.0(4) . .
O29 W4 O8 100.7(4) . .
O29 W4 O9 94.3(4) . .
O29 W4 O16 100.8(5) . .
O29 W4 O20 173.6(4) . 4_575
O9 W5 O22 90.8(5) . .
O9 W5 O23 83.0(3) . 4_575
O9 W5 O25 162.6(4) . 4_575
O9 W5 O26 92.7(4) . .
O19 W5 O9 100.6(4) . .
O19 W5 O22 102.8(5) . .
O19 W5 O23 172.2(4) . 4_575
O19 W5 O25 96.7(4) . 4_575
O19 W5 O26 98.9(4) . .
O22 W5 O23 84.0(5) . 4_575
O22 W5 O25 83.6(5) . 4_575
O22 W5 O26 157.0(5) . .
O25 W5 O23 80.1(3) 4_575 4_575
O26 W5 O23 73.9(3) . 4_575
O26 W5 O25 86.4(4) . 4_575
O11 W6 O7 74.2(4) . .
O11 W6 O34 87.7(5) . .
O21 W6 O7 82.6(4) . .
O21 W6 O11 91.7(5) . .
O21 W6 O34 162.4(4) . .
O21 W6 O35 89.4(4) . .
O27 W6 O7 172.9(4) . .
O27 W6 O11 99.3(5) . .
O27 W6 O21 100.7(4) . .
O27 W6 O34 96.7(4) . .
O27 W6 O35 101.4(4) . .
O34 W6 O7 80.4(4) . .
O35 W6 O7 84.9(3) . .
O35 W6 O11 158.7(4) . .
O35 W6 O34 84.8(4) . .
O25 W7 O24 84.7(4) 4_575 .
O25 W7 O24 84.7(4) . .
O25 W7 O25 88.3(6) . 4_575
O25 W7 O32 157.6(4) . 4_575
O25 W7 O32 89.4(4) . .
O25 W7 O32 157.6(4) 4_575 .
O25 W7 O32 89.4(4) 4_575 4_575
O31 W7 O24 170.6(6) . .
O31 W7 O25 102.0(4) . 4_575
O31 W7 O25 102.0(4) . .
O31 W7 O32 100.2(5) . 4_575
O31 W7 O32 100.2(5) . .
O32 W7 O24 72.9(4) 4_575 .
O32 W7 O24 72.9(4) . .
O32 W7 O32 84.2(6) 4_575 .
O15 W8 O17 156.8(4) . .
O15 W8 O24 84.3(4) . .
O15 W8 O32 89.7(4) . 4_575
O15 W8 O34 88.0(4) . .
O17 W8 O24 72.6(4) . .
O30 W8 O15 102.2(4) . .
O30 W8 O17 101.0(5) . .
O30 W8 O24 171.5(4) . .
O30 W8 O32 101.2(5) . 4_575
O30 W8 O34 100.8(5) . .
O32 W8 O17 86.2(5) 4_575 .
O32 W8 O24 73.2(4) 4_575 .
O34 W8 O17 87.3(5) . .
O34 W8 O24 84.7(4) . .
O34 W8 O32 157.9(4) . 4_575
O1 P1 O12 108.4(7) . .
O1 P1 O20 110.5(4) . 4_575
O1 P1 O20 110.5(4) . .
O20 P1 O12 108.8(4) . .
O20 P1 O12 108.8(4) 4_575 .
O20 P1 O20 109.9(7) . 4_575
O7 P2 O23 111.5(4) . 4_575
O7 P2 O23 111.5(4) . .
O7 P2 O24 106.6(7) . .
O23 P2 O23 112.0(7) 4_575 .
O23 P2 O24 107.4(4) . .
O23 P2 O24 107.4(4) 4_575 .
O4 Ni1 O4 97.4(5) . 4_575
O4 Ni1 O12 88.9(3) . .
O4 Ni1 O12 88.9(3) 4_575 .
O4 Ni1 O13 81.3(3) 4_575 4_575
O4 Ni1 O13 81.3(3) . .
O4 Ni1 O13 172.3(4) 4_575 .
O4 Ni1 O13 172.3(4) . 4_575
O4 Ni1 O36 94.0(4) . .
O4 Ni1 O36 94.0(4) 4_575 .
O13 Ni1 O12 83.5(3) . .
O13 Ni1 O12 83.5(3) 4_575 .
O13 Ni1 O13 98.9(5) 4_575 .
O13 Ni1 O36 93.6(4) 4_575 .
O13 Ni1 O36 93.6(4) . .
O36 Ni1 O12 175.5(5) . .
O2 Ni2 O6 99.2(4) . .
O2 Ni2 O12 90.2(3) . .
O2 Ni2 O37 92.8(3) . .
O6 Ni2 O12 89.9(4) . .
O6 Ni2 O37 93.4(3) . .
O12 Ni2 O37 175.2(4) . .
O13 Ni2 O2 81.0(3) . .
O13 Ni2 O6 173.0(3) . .
O13 Ni2 O12 83.1(4) . .
O13 Ni2 O37 93.6(3) . .
O18 Ni2 O2 171.9(4) . .
O18 Ni2 O6 80.2(4) . .
O18 Ni2 O12 81.7(4) . .
O18 Ni2 O13 98.6(4) . .
O18 Ni2 O37 95.4(4) . .
O4 Re1 O2 79.5(3) . .
O4 Re1 O13 76.4(3) . .
O13 Re1 O2 75.2(3) . .
C1 Re1 O2 98.2(5) . .
C1 Re1 O4 98.0(5) . .
C1 Re1 O13 171.9(5) . .
C1 Re1 C2 84.7(7) . .
C1 Re1 C3 87.9(7) . .
C2 Re1 O2 170.9(5) . .
C2 Re1 O4 91.6(5) . .
C2 Re1 O13 101.2(5) . .
C3 Re1 O2 98.9(6) . .
C3 Re1 O4 174.0(6) . .
C3 Re1 O13 97.6(6) . .
C3 Re1 C2 89.8(7) . .
O6 Re2 O6 79.0(5) . 4_575
O18 Re2 O6 75.4(3) . .
O18 Re2 O6 75.4(3) . 4_575
C4 Re2 O6 173.4(6) 4_575 4_575
C4 Re2 O6 97.6(6) 4_575 .
C4 Re2 O6 97.6(6) . 4_575
C4 Re2 O6 173.4(6) . .
C4 Re2 O18 98.3(6) 4_575 .
C4 Re2 O18 98.3(6) . .
C4 Re2 C4 85.2(11) . 4_575
C4 Re2 C5 86.5(8) . .
C4 Re2 C5 86.5(8) 4_575 .
C5 Re2 O6 99.7(6) . 4_575
C5 Re2 O6 99.7(6) . .
C5 Re2 O18 173.5(8) . .
W1 O1 W1 91.0(4) . 4_575
P1 O1 W1 127.5(3) . .
P1 O1 W1 127.5(3) . 4_575
W2 O2 Ni2 131.7(5) . .
W2 O2 Re1 124.9(5) . .
Ni2 O2 Re1 100.6(4) . .
W1 O3 W2 145.3(5) . .
W1 O4 Ni1 134.3(5) . .
W1 O4 Re1 124.1(4) . .
Ni1 O4 Re1 100.3(4) . .
W3 O5 W2 162.7(5) . .
W4 O6 Ni2 132.2(5) . .
W4 O6 Re2 126.7(5) . .
Ni2 O6 Re2 99.1(4) . .
W6 O7 W6 90.1(4) 4_575 .
P2 O7 W6 129.1(3) . .
P2 O7 W6 129.1(3) . 4_575
W4 O8 W2 122.4(5) . .
W5 O9 W4 163.5(5) . .
W1 O10 W1 121.9(7) . 4_575
W6 O11 W6 121.0(7) . 4_575
P1 O12 Ni1 123.1(7) . .
P1 O12 Ni2 121.7(4) . .
P1 O12 Ni2 121.7(4) . 4_575
Ni1 O12 Ni2 94.2(4) . 4_575
Ni1 O12 Ni2 94.2(4) . .
Ni2 O12 Ni2 94.4(5) . 4_575
Ni1 O13 Re1 99.7(4) . .
Ni2 O13 Ni1 99.1(4) . .
Ni2 O13 Re1 102.2(4) . .
W8 O15 W3 150.1(5) . .
W4 O16 W4 144.5(7) 4_575 .
W8 O17 W8 122.7(7) . 4_575
Ni2 O18 Ni2 102.1(6) . 4_575
Ni2 O18 Re2 102.9(4) . .
Ni2 O18 Re2 102.9(4) 4_575 .
W4 O20 W2 91.2(3) 4_575 4_575
P1 O20 W2 127.0(5) . 4_575
P1 O20 W4 127.9(5) . 4_575
W6 O21 W1 164.2(5) . .
W5 O22 W5 155.9(8) 4_575 .
W3 O23 W5 89.7(3) 4_575 4_575
P2 O23 W3 129.5(5) . 4_575
P2 O23 W5 128.6(5) . 4_575
W7 O24 W8 91.9(3) . .
W7 O24 W8 91.9(3) . 4_575
W8 O24 W8 92.1(4) . 4_575
P2 O24 W7 123.9(7) . .
P2 O24 W8 123.8(4) . 4_575
P2 O24 W8 123.8(4) . .
W7 O25 W5 149.9(5) . 4_575
W5 O26 W3 121.0(5) . .
W8 O32 W7 122.0(5) 4_575 .
W8 O34 W6 149.8(5) . .
W6 O35 W3 153.5(5) . .
O39 C1 Re1 177.3(14) . .
O38 C2 Re1 174.2(14) . .
O40 C3 Re1 178.0(16) . .
O42 C4 Re2 178.3(18) . .
O41 C5 Re2 179(2) . .

loop_
_geom_bond_atom_site_label_1
_geom_bond_atom_site_label_2
_geom_bond_distance
_geom_bond_site_symmetry_2
W1 O1 2.351(8) .
W1 O3 1.903(9) .
W1 O4 1.837(9) .
W1 O10 1.918(6) .
W1 O14 1.707(10) .
W1 O21 1.972(9) .
W2 O2 1.831(9) .
W2 O3 1.916(9) .
W2 O5 1.991(9) .
W2 O8 1.924(9) .
W2 O20 2.357(8) 4_575
W2 O33 1.728(10) .
W3 O5 1.835(9) .
W3 O15 1.977(9) .
W3 O23 2.354(8) 4_575
W3 O26 1.920(10) .
W3 O28 1.728(10) .
W3 O35 1.912(9) .
W4 O6 1.818(9) .
W4 O8 1.912(9) .
W4 O9 2.006(9) .
W4 O16 1.915(4) .
W4 O20 2.350(9) 4_575
W4 O29 1.710(10) .
W5 O9 1.823(9) .
W5 O19 1.719(10) .
W5 O22 1.893(3) .
W5 O23 2.381(9) 4_575
W5 O25 1.986(9) 4_575
W5 O26 1.916(9) .
W6 O7 2.370(8) .
W6 O11 1.927(6) .
W6 O21 1.842(9) .
W6 O27 1.716(10) .
W6 O34 1.958(9) .
W6 O35 1.886(9) .
W7 O24 2.354(12) .
W7 O25 1.870(9) 4_575
W7 O25 1.870(9) .
W7 O31 1.730(15) .
W7 O32 1.951(10) 4_575
W7 O32 1.951(10) .
W8 O15 1.877(9) .
W8 O17 1.939(6) .
W8 O24 2.363(8) .
W8 O30 1.712(10) .
W8 O32 1.925(10) 4_575
W8 O34 1.883(9) .
P1 O1 1.536(12) .
P1 O12 1.568(12) .
P1 O20 1.540(9) 4_575
P1 O20 1.540(9) .
P2 O7 1.515(12) .
P2 O23 1.517(9) 4_575
P2 O23 1.517(9) .
P2 O24 1.585(12) .
Ni1 O4 2.052(9) .
Ni1 O4 2.052(9) 4_575
Ni1 O12 2.110(12) .
Ni1 O13 2.060(9) 4_575
Ni1 O13 2.060(9) .
Ni1 O36 2.061(16) .
Ni2 O2 2.064(9) .
Ni2 O6 2.087(9) .
Ni2 O12 2.148(8) .
Ni2 O13 2.037(9) .
Ni2 O18 2.028(8) .
Ni2 O37 2.241(8) .
Re1 O2 2.194(9) .
Re1 O4 2.163(9) .
Re1 O13 2.172(8) .
Re1 C1 1.857(16) .
Re1 C2 1.878(16) .
Re1 C3 1.858(17) .
Re2 O6 2.197(9) .
Re2 O6 2.197(9) 4_575
Re2 O18 2.139(13) .
Re2 C4 1.844(19) 4_575
Re2 C4 1.844(19) .
Re2 C5 1.86(3) .
O1 W1 2.351(8) 4_575
O7 W6 2.370(8) 4_575
O10 W1 1.918(6) 4_575
O11 W6 1.927(6) 4_575
O12 Ni2 2.148(8) 4_575
O16 W4 1.915(4) 4_575
O17 W8 1.939(6) 4_575
O18 Ni2 2.028(8) 4_575
O20 W2 2.357(8) 4_575
O20 W4 2.350(9) 4_575
O22 W5 1.893(3) 4_575
O23 W3 2.354(8) 4_575
O23 W5 2.381(9) 4_575
O24 W8 2.363(8) 4_575
O25 W5 1.986(9) 4_575
O32 W8 1.925(10) 4_575
O38 C2 1.141(17) .
O39 C1 1.191(18) .
O40 C3 1.184(19) .
O41 C5 1.17(3) .
O42 C4 1.18(2) .
